data_1532568
loop_
_publ_author_name
'Achary, S.N.'
'Patwe, S.J.'
'Tyagi, A.K.'

_publ_section_title
;
 Powder XRD study of Ba4 Eu3 F17
;
_journal_name_full 'Powder Diffraction'
_journal_page_first 225
_journal_page_last 229
_journal_volume 17
_journal_year 2002
_chemical_formula_sum 'Ba4 Eu3 F17'
_chemical_name_systematic 'Ba4 (Eu3 F17)'
_space_group_IT_number 148
_symmetry_space_group_name_Hall '-R 3'
_symmetry_space_group_name_H-M 'R -3 :H'
_cell_angle_alpha 90
_cell_angle_beta 90
_cell_angle_gamma 120
_cell_formula_units_Z 6
_cell_length_a 11.1787
_cell_length_b 11.1787
_cell_length_c 20.5789
_cell_volume 2227.078
_citation_journal_id_ASTM PODIE2
_cod_data_source_file Achary_PODIE2_2002_7.cif
_cod_data_source_block Ba4Eu3F17
_cod_database_code 1532568

loop_
_symmetry_equiv_pos_as_xyz
x,y,z
-y,x-y,z
-x+y,-x,z
-x,-y,-z
y,-x+y,-z
x-y,x,-z
x+2/3,y+1/3,z+1/3
-y+2/3,x-y+1/3,z+1/3
-x+y+2/3,-x+1/3,z+1/3
-x+2/3,-y+1/3,-z+1/3
y+2/3,-x+y+1/3,-z+1/3
x-y+2/3,x+1/3,-z+1/3
x+1/3,y+2/3,z+2/3
-y+1/3,x-y+2/3,z+2/3
-x+y+1/3,-x+2/3,z+2/3
-x+1/3,-y+2/3,-z+2/3
y+1/3,-x+y+2/3,-z+2/3
x-y+1/3,x+2/3,-z+2/3

loop_
_atom_site_label
_atom_site_type_symbol
_atom_site_fract_x
_atom_site_fract_y
_atom_site_fract_z
_atom_site_occupancy
_atom_site_U_iso_or_equiv
F2 F-1 0.433 0.289 0.122 1 0.0
Ba2 Ba+2 0.2279 0.0336 0.0845 1 0.0
F5 F-1 0.245 0.375 0.167 1 0.0
F6 F-1 0 0 0.14 1 0.0
F4 F-1 0.205 0.504 0.043 1 0.0
Eu1 Eu+3 0.086 0.6129 0.0825 1 0.0
F8 F-1 0.954 0.921 0.496 0.167 0.0
F1 F-1 0.034 0.775 0.038 1 0.0
F3 F-1 0.471 0.087 0.037 1 0.0
Ba1 Ba+2 0 0 0.2648 1 0.0
F7 F-1 0 0 0 1 0.0
